data_4134731
loop_
_publ_author_name
'Garci, Amine'
'Beldjoudi, Yassine'
'Kodaimati, Mohamad S.'
'Hornick, Jessica E.'
'Nguyen, Minh T.'
'Cetin, M. Mustafa'
'Stern, Charlotte L.'
'Roy, Indranil'
'Weiss, Emily A.'
'Stoddart, J. Fraser'

_publ_section_title
;
 Mechanical-Bond-Induced Exciplex Fluorescence in an Anthracene-Based
 Homo[2]catenane.
;
_journal_issue 17
_journal_name_full 'Journal of the American Chemical Society'
_journal_page_first 7956
_journal_page_last 7967
_journal_paper_doi 10.1021/jacs.0c02128
_journal_volume 142
_journal_year 2020
_chemical_formula_moiety '4(F6 P), C64 H48 N4, 2(C2 H3 N)'
_chemical_formula_sum 'C68 H54 F24 N6 P4'
_chemical_formula_weight 1535.05
_space_group_crystal_system triclinic
_space_group_IT_number 2
_space_group_name_Hall '-P 1'
_space_group_name_H-M_alt 'P -1'
_atom_sites_solution_hydrogens geom
_atom_sites_solution_primary dual
_audit_creation_date 2017-10-16
_audit_creation_method
;
Olex2 1.2
(compiled 2016.11.30 svn.r3356 for OlexSys, GUI svn.r5269)
;
_cell_angle_alpha 80.634(4)
_cell_angle_beta 88.346(4)
_cell_angle_gamma 76.950(4)
_cell_formula_units_Z 1
_cell_length_a 10.3835(7)
_cell_length_b 11.9083(8)
_cell_length_c 13.5373(10)
_cell_measurement_reflns_used 9918
_cell_measurement_temperature 100(2)
_cell_measurement_theta_max 27.50
_cell_measurement_theta_min 2.37
_cell_volume 1608.9(2)
_computing_cell_refinement 'SAINT v8.37A (Bruker, 2015)'
_computing_data_reduction 'SAINT v8.37A (Bruker, 2015)'
_computing_molecular_graphics 'Olex2 (Dolomanov et al., 2009)'
_computing_publication_material 'Olex2 (Dolomanov et al., 2009)'
_computing_structure_refinement 'XL (Sheldrick, 2008)'
_computing_structure_solution 'XT (Sheldrick, 2015)'
_diffrn_ambient_temperature 100.01
_diffrn_measured_fraction_theta_full 0.999
_diffrn_measured_fraction_theta_max 0.989
_diffrn_measurement_device_type 'Bruker APEX-II CCD'
_diffrn_measurement_method '\f and \w scans'
_diffrn_radiation_type MoK\a
_diffrn_radiation_wavelength 0.71073
_diffrn_reflns_av_R_equivalents 0.0460
_diffrn_reflns_av_unetI/netI 0.0353
_diffrn_reflns_Laue_measured_fraction_full 0.999
_diffrn_reflns_Laue_measured_fraction_max 0.989
_diffrn_reflns_limit_h_max 13
_diffrn_reflns_limit_h_min -13
_diffrn_reflns_limit_k_max 15
_diffrn_reflns_limit_k_min -15
_diffrn_reflns_limit_l_max 17
_diffrn_reflns_limit_l_min -17
_diffrn_reflns_number 39042
_diffrn_reflns_point_group_measured_fraction_full 0.999
_diffrn_reflns_point_group_measured_fraction_max 0.989
_diffrn_reflns_theta_full 25.242
_diffrn_reflns_theta_max 27.716
_diffrn_reflns_theta_min 1.525
_diffrn_standards_number 0
_exptl_absorpt_coefficient_mu 0.237
_exptl_absorpt_correction_T_max 0.7456
_exptl_absorpt_correction_T_min 0.6846
_exptl_absorpt_correction_type multi-scan
_exptl_absorpt_process_details
;
SADABS-2014/5 (Bruker,2014/5) was used for absorption correction.
wR2(int) was 0.0925 before and 0.0521 after correction.
The Ratio of minimum to maximum transmission is 0.9182.
The \l/2 correction factor is Not present.
;
_exptl_crystal_colour yellow
_exptl_crystal_density_diffrn 1.584
_exptl_crystal_description block
_exptl_crystal_F_000 780
_exptl_crystal_size_max 0.078
_exptl_crystal_size_mid 0.060
_exptl_crystal_size_min 0.043
_refine_diff_density_max 0.426
_refine_diff_density_min -0.426
_refine_diff_density_rms 0.059
_refine_ls_extinction_method none
_refine_ls_goodness_of_fit_ref 1.024
_refine_ls_hydrogen_treatment constr
_refine_ls_matrix_type full
_refine_ls_number_parameters 497
_refine_ls_number_reflns 7472
_refine_ls_number_restraints 0
_refine_ls_restrained_S_all 1.024
_refine_ls_R_factor_all 0.0589
_refine_ls_R_factor_gt 0.0435
_refine_ls_shift/su_max 0.001
_refine_ls_shift/su_mean 0.000
_refine_ls_structure_factor_coef Fsqd
_refine_ls_weighting_details 'w=1/[\s^2^(Fo^2^)+(0.0513P)^2^+1.1906P] where P=(Fo^2^+2Fc^2^)/3'
_refine_ls_weighting_scheme calc
_refine_ls_wR_factor_gt 0.1069
_refine_ls_wR_factor_ref 0.1165
_reflns_Friedel_coverage 0.000
_reflns_number_gt 5860
_reflns_number_total 7472
_reflns_threshold_expression 'I > 2\s(I)'
_cod_data_source_file ja0c02128_si_005.cif
_cod_data_source_block amine_box2
_cod_depositor_comments 'Adding full bibliography for 4134731--4134735.cif.'
_cod_database_code 4134731
_shelx_space_group_comment
;
The symmetry employed for this shelxl refinement is uniquely defined
by the following loop, which should always be used as a source of
symmetry information in preference to the above space-group names.
They are only intended as comments.
;
_olex2_refinement_description
;
1. Fixed Uiso
 At 1.2 times of:
  All C(H) groups, All C(H,H) groups
 At 1.5 times of:
  All C(H,H,H) groups
2. Others
 Fixed Sof: F00D(0.5) F00W(0.5) F019(0.5) F01A(0.5) F1(0.5) F5(0.5) F6(0.5)
 F7(0.5)
3.a Secondary CH2 refined with riding coordinates:
 C011(H01A,H01B), C015(H01C,H01D)
3.b Aromatic/amide H refined with riding coordinates:
 C00K(H00K), C00O(H00O), C00P(H00P), C00Q(H00Q), C00R(H00R), C00S(H00S),
 C00T(H00T), C00U(H00U), C00V(H00V), C00X(H00X), C00Y(H00Y), C010(H010),
 C012(H012), C013(H013), C014(H014), C016(H016), C017(H017), C018(H018),
 C01B(H01E), C01C(H01F)
3.c Idealised Me refined as rotating group:
 C01F(H01G,H01H,H01I)
;
_shelx_shelxl_version_number 2014/7
_olex2_submission_special_instructions 'No special instructions were received'

loop_
_space_group_symop_operation_xyz
'x, y, z'
'-x, -y, -z'

loop_
_atom_site_label
_atom_site_type_symbol
_atom_site_fract_x
_atom_site_fract_y
_atom_site_fract_z
_atom_site_U_iso_or_equiv
_atom_site_adp_type
_atom_site_occupancy
_atom_site_site_symmetry_order
_atom_site_calc_flag
_atom_site_refinement_flags_posn
_atom_site_refinement_flags_adp
_atom_site_refinement_flags_occupancy
_atom_site_disorder_assembly
_atom_site_disorder_group
P001 P 0.65235(5) 0.24383(5) 1.06090(4) 0.02254(13) Uani 1 1 d . . . . .
P002 P -0.07807(5) 0.80033(4) 0.30536(4) 0.02278(13) Uani 1 1 d . . . . .
F003 F 0.57011(12) 0.19976(11) 0.98189(9) 0.0308(3) Uani 1 1 d . . . . .
F004 F 0.06202(12) 0.72488(11) 0.35243(10) 0.0344(3) Uani 1 1 d . . . . .
F005 F -0.12077(12) 0.68237(11) 0.29405(11) 0.0358(3) Uani 1 1 d . . . . .
F006 F -0.03275(13) 0.91719(11) 0.31667(10) 0.0358(3) Uani 1 1 d . . . . .
F007 F -0.21598(13) 0.87494(11) 0.25876(11) 0.0377(3) Uani 1 1 d . . . . .
F008 F -0.13883(14) 0.79450(11) 0.41540(10) 0.0394(3) Uani 1 1 d . . . . .
F009 F -0.01464(13) 0.80399(12) 0.19577(10) 0.0355(3) Uani 1 1 d . . . . .
F00A F 0.73466(14) 0.28608(17) 1.13864(13) 0.0615(5) Uani 1 1 d . . . . .
N00B N 0.73073(15) -0.01896(13) 0.90825(11) 0.0179(3) Uani 1 1 d . . . . .
N00C N 0.14967(16) 0.51987(13) 0.23966(11) 0.0185(3) Uani 1 1 d . . . . .
F00D F 0.5392(7) 0.2427(9) 1.1372(7) 0.078(3) Uani 0.5 1 d . . P A 1
C00E C 0.59642(18) 0.13041(15) 0.74849(13) 0.0169(4) Uani 1 1 d . . . . .
C00F C 0.38543(18) 0.35433(16) 0.49489(13) 0.0173(4) Uani 1 1 d . . . . .
C00G C 0.84094(18) -0.22313(16) 0.96870(13) 0.0182(4) Uani 1 1 d . . . . .
C00H C 0.89967(18) -0.43887(16) 0.90363(13) 0.0182(4) Uani 1 1 d . . . . .
C00I C 0.52477(18) 0.21022(16) 0.66096(13) 0.0171(4) Uani 1 1 d . . . . .
C00J C 0.44067(17) 0.31648(15) 0.67386(13) 0.0155(3) Uani 1 1 d . . . . .
C00K C 0.42446(18) 0.35532(16) 0.76917(13) 0.0181(4) Uani 1 1 d . . . . .
H00K H 0.4675 0.3058 0.8266 0.022 Uiso 1 1 calc R . . . .
C00L C 0.47436(19) 0.24989(16) 0.48095(14) 0.0196(4) Uani 1 1 d . . . . .
C00M C 0.30076(18) 0.42233(15) 0.40882(13) 0.0176(4) Uani 1 1 d . . . . .
C00N C 0.37063(17) 0.39130(15) 0.58872(13) 0.0161(3) Uani 1 1 d . . . . .
C00O C 0.28300(19) 0.53713(16) 0.69413(14) 0.0212(4) Uani 1 1 d . . . . .
H00O H 0.2321 0.6123 0.7013 0.025 Uiso 1 1 calc R . . . .
C00P C 0.72641(19) 0.12994(16) 0.76917(14) 0.0207(4) Uani 1 1 d . . . . .
H00P H 0.7707 0.1817 0.7280 0.025 Uiso 1 1 calc R . . . .
C00Q C 0.16737(19) 0.42081(16) 0.40635(14) 0.0199(4) Uani 1 1 d . . . . .
H00Q H 0.1268 0.3866 0.4637 0.024 Uiso 1 1 calc R . . . .
C00R C 0.53589(18) 0.05224(16) 0.81022(14) 0.0199(4) Uani 1 1 d . . . . .
H00R H 0.4469 0.0503 0.7979 0.024 Uiso 1 1 calc R . . . .
C00S C 0.60491(18) -0.02183(16) 0.88870(14) 0.0200(4) Uani 1 1 d . . . . .
H00S H 0.5637 -0.0759 0.9299 0.024 Uiso 1 1 calc R . . . .
C00T C 0.95840(18) -0.25801(17) 0.91840(14) 0.0198(4) Uani 1 1 d . . . . .
H00T H 1.0186 -0.2080 0.9059 0.024 Uiso 1 1 calc R . . . .
C00U C 0.75626(19) -0.29859(17) 0.98948(14) 0.0210(4) Uani 1 1 d . . . . .
H00U H 0.6781 -0.2768 1.0266 0.025 Uiso 1 1 calc R . . . .
C00V C 0.79141(19) 0.05437(16) 0.84942(14) 0.0206(4) Uani 1 1 d . . . . .
H00V H 0.8806 0.0543 0.8632 0.025 Uiso 1 1 calc R . . . .
F00W F 0.7312(7) 0.1245(5) 1.0989(6) 0.076(3) Uani 0.5 1 d . . P A 1
C00X C 0.29242(18) 0.50247(16) 0.60260(14) 0.0195(4) Uani 1 1 d . . . . .
H00X H 0.2461 0.5532 0.5471 0.023 Uiso 1 1 calc R . . . .
C00Y C 0.78478(19) -0.40552(17) 0.95645(14) 0.0214(4) Uani 1 1 d . . . . .
H00Y H 0.7255 -0.4562 0.9700 0.026 Uiso 1 1 calc R . . . .
C00Z C 0.54518(19) 0.17632(17) 0.56578(14) 0.0207(4) Uani 1 1 d . . . . .
C010 C 0.09449(19) 0.46891(16) 0.32065(14) 0.0211(4) Uani 1 1 d . . . . .
H010 H 0.0039 0.4661 0.3186 0.025 Uiso 1 1 calc R . . . .
C011 C 0.0765(2) 0.54925(16) 0.14182(14) 0.0220(4) Uani 1 1 d . . . . .
H01A H 0.1092 0.6108 0.0968 0.026 Uiso 1 1 calc R . . . .
H01B H -0.0193 0.5780 0.1526 0.026 Uiso 1 1 calc R . . . .
C012 C 0.3529(2) 0.48176(17) 0.32595(14) 0.0233(4) Uani 1 1 d . . . . .
H012 H 0.4419 0.4894 0.3273 0.028 Uiso 1 1 calc R . . . .
C013 C 0.2757(2) 0.52970(17) 0.24177(14) 0.0232(4) Uani 1 1 d . . . . .
H013 H 0.3119 0.5698 0.1851 0.028 Uiso 1 1 calc R . . . .
C014 C 0.34834(19) 0.46210(17) 0.77861(14) 0.0217(4) Uani 1 1 d . . . . .
H014 H 0.3390 0.4865 0.8423 0.026 Uiso 1 1 calc R . . . .
C015 C 0.8032(2) -0.10200(16) 0.99481(14) 0.0208(4) Uani 1 1 d . . . . .
H01C H 0.7461 -0.1019 1.0547 0.025 Uiso 1 1 calc R . . . .
H01D H 0.8837 -0.0767 1.0106 0.025 Uiso 1 1 calc R . . . .
C016 C 0.98723(18) -0.36552(17) 0.88671(14) 0.0202(4) Uani 1 1 d . . . . .
H016 H 1.0678 -0.3894 0.8530 0.024 Uiso 1 1 calc R . . . .
C017 C 0.6333(2) 0.06959(18) 0.55153(16) 0.0281(5) Uani 1 1 d . . . . .
H017 H 0.6785 0.0191 0.6076 0.034 Uiso 1 1 calc R . . . .
C018 C 0.4971(2) 0.21308(18) 0.38498(15) 0.0270(4) Uani 1 1 d . . . . .
H018 H 0.4498 0.2594 0.3280 0.032 Uiso 1 1 calc R . . . .
F019 F 0.7551(8) 0.2595(7) 0.9727(6) 0.073(3) Uani 0.5 1 d . . P A 1
F01A F 0.5721(7) 0.3736(6) 1.0125(6) 0.086(3) Uani 0.5 1 d . . P A 1
C01B C 0.5856(2) 0.1124(2) 0.37478(16) 0.0342(5) Uani 1 1 d . . . . .
H01E H 0.6021 0.0911 0.3102 0.041 Uiso 1 1 calc R . . . .
C01C C 0.6537(2) 0.0391(2) 0.45880(17) 0.0354(5) Uani 1 1 d . . . . .
H01F H 0.7137 -0.0318 0.4505 0.042 Uiso 1 1 calc R . . . .
N01D N 0.1543(4) 1.1624(3) 0.3129(2) 0.0715(9) Uani 1 1 d . . . . .
C01E C 0.0588(4) 1.1585(2) 0.3557(3) 0.0568(8) Uani 1 1 d . . . . .
C01F C -0.0616(4) 1.1526(3) 0.4094(3) 0.0733(10) Uani 1 1 d . . . . .
H01G H -0.1362 1.1749 0.3622 0.110 Uiso 1 1 calc GR . . . .
H01H H -0.0745 1.2063 0.4584 0.110 Uiso 1 1 calc GR . . . .
H01I H -0.0560 1.0728 0.4441 0.110 Uiso 1 1 calc GR . . . .
F1 F 0.7845(7) 0.2002(8) 1.0017(5) 0.086(3) Uani 0.5 1 d . . P A 2
F5 F 0.6358(10) 0.3649(6) 1.0044(4) 0.111(3) Uani 0.5 1 d . . P A 2
F6 F 0.6746(7) 0.1093(6) 1.1190(5) 0.0601(19) Uani 0.5 1 d . . P A 2
F7 F 0.5290(6) 0.2732(8) 1.1259(7) 0.057(2) Uani 0.5 1 d . . P A 2

loop_
_atom_site_aniso_label
_atom_site_aniso_U_11
_atom_site_aniso_U_22
_atom_site_aniso_U_33
_atom_site_aniso_U_23
_atom_site_aniso_U_13
_atom_site_aniso_U_12
P001 0.0240(3) 0.0244(3) 0.0231(3) -0.0094(2) 0.0029(2) -0.0101(2)
P002 0.0230(3) 0.0187(2) 0.0261(3) -0.0043(2) 0.0046(2) -0.00376(19)
F003 0.0289(6) 0.0455(8) 0.0204(6) -0.0089(5) -0.0032(5) -0.0099(6)
F004 0.0284(7) 0.0277(6) 0.0454(8) -0.0072(6) -0.0034(6) -0.0013(5)
F005 0.0286(7) 0.0260(6) 0.0568(9) -0.0129(6) 0.0095(6) -0.0110(5)
F006 0.0420(8) 0.0229(6) 0.0448(8) -0.0091(6) 0.0001(6) -0.0094(5)
F007 0.0289(7) 0.0334(7) 0.0456(8) 0.0006(6) -0.0027(6) -0.0007(5)
F008 0.0496(8) 0.0317(7) 0.0309(7) -0.0026(6) 0.0154(6) -0.0004(6)
F009 0.0383(7) 0.0443(8) 0.0291(7) -0.0116(6) 0.0104(6) -0.0174(6)
F00A 0.0366(8) 0.1038(14) 0.0703(11) -0.0683(11) 0.0130(8) -0.0330(9)
N00B 0.0221(8) 0.0160(7) 0.0142(7) -0.0024(6) -0.0041(6) -0.0010(6)
N00C 0.0251(8) 0.0155(7) 0.0135(7) -0.0019(6) -0.0058(6) -0.0011(6)
F00D 0.077(5) 0.170(7) 0.023(2) -0.038(4) 0.023(3) -0.093(5)
C00E 0.0202(9) 0.0155(8) 0.0137(8) -0.0043(7) -0.0020(7) 0.0004(7)
C00F 0.0197(9) 0.0187(9) 0.0130(8) -0.0006(7) -0.0027(7) -0.0044(7)
C00G 0.0220(9) 0.0182(9) 0.0121(8) -0.0001(7) -0.0060(7) -0.0003(7)
C00H 0.0223(9) 0.0169(8) 0.0118(8) 0.0009(7) -0.0075(7) 0.0018(7)
C00I 0.0181(9) 0.0194(9) 0.0129(8) -0.0001(7) -0.0017(7) -0.0043(7)
C00J 0.0165(8) 0.0181(8) 0.0117(8) -0.0009(7) 0.0008(6) -0.0044(7)
C00K 0.0221(9) 0.0214(9) 0.0102(8) -0.0006(7) 0.0005(7) -0.0051(7)
C00L 0.0242(9) 0.0197(9) 0.0138(9) -0.0032(7) -0.0022(7) -0.0019(7)
C00M 0.0244(9) 0.0139(8) 0.0143(8) -0.0032(7) -0.0029(7) -0.0030(7)
C00N 0.0163(8) 0.0171(8) 0.0147(8) -0.0013(7) -0.0001(7) -0.0043(7)
C00O 0.0233(9) 0.0185(9) 0.0207(9) -0.0051(7) 0.0023(7) -0.0010(7)
C00P 0.0220(9) 0.0196(9) 0.0194(9) 0.0006(7) -0.0008(7) -0.0052(7)
C00Q 0.0228(9) 0.0204(9) 0.0144(9) 0.0004(7) 0.0000(7) -0.0024(7)
C00R 0.0178(9) 0.0223(9) 0.0196(9) -0.0031(7) -0.0029(7) -0.0040(7)
C00S 0.0218(9) 0.0203(9) 0.0182(9) -0.0019(7) -0.0014(7) -0.0063(7)
C00T 0.0171(9) 0.0229(9) 0.0189(9) -0.0005(7) -0.0042(7) -0.0045(7)
C00U 0.0198(9) 0.0230(9) 0.0168(9) 0.0005(7) 0.0013(7) -0.0007(7)
C00V 0.0188(9) 0.0208(9) 0.0222(10) -0.0037(8) -0.0018(7) -0.0038(7)
F00W 0.094(5) 0.025(3) 0.102(6) -0.021(3) -0.074(5) 0.017(3)
C00X 0.0205(9) 0.0177(9) 0.0180(9) 0.0003(7) -0.0019(7) -0.0017(7)
C00Y 0.0233(10) 0.0200(9) 0.0195(9) 0.0022(7) -0.0013(7) -0.0052(7)
C00Z 0.0232(9) 0.0213(9) 0.0162(9) -0.0046(7) -0.0004(7) -0.0009(7)
C010 0.0217(9) 0.0205(9) 0.0202(9) -0.0036(7) -0.0022(7) -0.0018(7)
C011 0.0284(10) 0.0193(9) 0.0150(9) -0.0004(7) -0.0088(7) 0.0011(8)
C012 0.0250(10) 0.0266(10) 0.0195(9) -0.0001(8) -0.0047(8) -0.0107(8)
C013 0.0327(11) 0.0220(9) 0.0152(9) 0.0023(7) -0.0032(8) -0.0100(8)
C014 0.0264(10) 0.0260(10) 0.0142(9) -0.0064(8) 0.0039(7) -0.0072(8)
C015 0.0277(10) 0.0195(9) 0.0128(9) -0.0001(7) -0.0069(7) -0.0011(8)
C016 0.0167(9) 0.0253(10) 0.0160(9) -0.0013(7) -0.0023(7) -0.0004(7)
C017 0.0332(11) 0.0246(10) 0.0214(10) -0.0045(8) -0.0038(8) 0.0053(9)
C018 0.0363(11) 0.0276(10) 0.0146(9) -0.0052(8) -0.0043(8) 0.0001(9)
F019 0.061(5) 0.139(6) 0.047(3) -0.032(3) 0.024(3) -0.071(5)
F01A 0.102(4) 0.024(2) 0.120(6) -0.014(3) -0.063(4) 0.019(3)
C01B 0.0461(13) 0.0347(12) 0.0189(10) -0.0119(9) -0.0012(9) 0.0026(10)
C01C 0.0422(13) 0.0300(11) 0.0280(12) -0.0136(9) -0.0020(10) 0.0107(10)
N01D 0.093(2) 0.0565(17) 0.0537(18) 0.0088(14) -0.0334(17) -0.0009(17)
C01E 0.080(2) 0.0307(14) 0.0521(19) -0.0031(13) -0.0286(18) 0.0048(15)
C01F 0.083(3) 0.0441(17) 0.083(3) -0.0122(17) -0.019(2) 0.0093(17)
F1 0.031(2) 0.182(8) 0.084(5) -0.113(6) 0.029(3) -0.045(4)
F5 0.276(11) 0.042(4) 0.032(2) 0.007(2) 0.018(5) -0.081(5)
F6 0.112(6) 0.0259(19) 0.042(2) 0.0072(15) -0.043(3) -0.018(3)
F7 0.018(2) 0.104(4) 0.043(4) -0.044(3) -0.002(2) 0.017(3)

loop_
_atom_type_symbol
_atom_type_description
_atom_type_scat_dispersion_real
_atom_type_scat_dispersion_imag
_atom_type_scat_source
C C 0.0033 0.0016 'International Tables Vol C Tables 4.2.6.8 and 6.1.1.4'
H H 0.0000 0.0000 'International Tables Vol C Tables 4.2.6.8 and 6.1.1.4'
F F 0.0171 0.0103 'International Tables Vol C Tables 4.2.6.8 and 6.1.1.4'
N N 0.0061 0.0033 'International Tables Vol C Tables 4.2.6.8 and 6.1.1.4'
P P 0.1023 0.0942 'International Tables Vol C Tables 4.2.6.8 and 6.1.1.4'

loop_
_geom_angle_atom_site_label_1
_geom_angle_atom_site_label_2
_geom_angle_atom_site_label_3
_geom_angle
_geom_angle_site_symmetry_1
_geom_angle_site_symmetry_3
_geom_angle_publ_flag
F003 P001 F01A 84.9(3) . . ?
F003 P001 F6 84.1(2) . . ?
F00A P001 F003 179.38(9) . . ?
F00A P001 F019 93.5(3) . . ?
F00A P001 F01A 95.6(3) . . ?
F00A P001 F1 90.2(2) . . ?
F00A P001 F6 95.5(2) . . ?
F00D P001 F003 90.7(3) . . ?
F00D P001 F00A 89.7(3) . . ?
F00D P001 F019 172.0(5) . . ?
F00D P001 F01A 86.9(5) . . ?
F00W P001 F003 93.9(3) . . ?
F00W P001 F00A 85.6(3) . . ?
F00W P001 F00D 96.8(5) . . ?
F00W P001 F019 90.8(4) . . ?
F00W P001 F01A 176.1(5) . . ?
F019 P001 F003 86.2(3) . . ?
F019 P001 F01A 85.4(4) . . ?
F1 P001 F003 89.3(2) . . ?
F1 P001 F6 86.4(4) . . ?
F5 P001 F003 95.0(3) . . ?
F5 P001 F00A 85.4(3) . . ?
F5 P001 F1 91.3(5) . . ?
F5 P001 F6 177.6(4) . . ?
F5 P001 F7 94.8(5) . . ?
F7 P001 F003 91.5(3) . . ?
F7 P001 F00A 89.0(3) . . ?
F7 P001 F1 173.7(5) . . ?
F7 P001 F6 87.5(5) . . ?
F005 P002 F004 89.77(7) . . ?
F005 P002 F006 179.02(7) . . ?
F005 P002 F008 89.98(8) . . ?
F005 P002 F009 89.67(7) . . ?
F006 P002 F004 89.32(7) . . ?
F006 P002 F008 90.40(8) . . ?
F006 P002 F009 89.94(7) . . ?
F007 P002 F004 179.85(9) . . ?
F007 P002 F005 90.33(7) . . ?
F007 P002 F006 90.57(7) . . ?
F007 P002 F008 90.67(8) . . ?
F007 P002 F009 90.45(8) . . ?
F008 P002 F004 89.44(8) . . ?
F008 P002 F009 178.82(8) . . ?
F009 P002 F004 89.43(7) . . ?
C00S N00B C015 119.16(16) . . ?
C00V N00B C00S 120.39(16) . . ?
C00V N00B C015 120.41(16) . . ?
C010 N00C C011 119.14(16) . . ?
C013 N00C C010 120.90(16) . . ?
C013 N00C C011 119.29(16) . . ?
C00P C00E C00I 120.81(17) . . ?
C00P C00E C00R 118.07(16) . . ?
C00R C00E C00I 121.10(16) . . ?
C00L C00F C00M 118.44(16) . . ?
C00N C00F C00L 121.40(16) . . ?
C00N C00F C00M 120.06(16) . . ?
C00T C00G C015 120.00(17) . . ?
C00U C00G C00T 119.43(17) . . ?
C00U C00G C015 120.48(17) . . ?
C00Y C00H C011 120.08(18) . 2_656 ?
C00Y C00H C016 119.34(17) . . ?
C016 C00H C011 120.41(17) . 2_656 ?
C00J C00I C00E 120.33(16) . . ?
C00J C00I C00Z 121.31(16) . . ?
C00Z C00I C00E 118.35(16) . . ?
C00I C00J C00K 122.04(16) . . ?
C00I C00J C00N 119.47(16) . . ?
C00K C00J C00N 118.47(16) . . ?
C00J C00K H00K 119.5 . . ?
C014 C00K C00J 120.91(17) . . ?
C014 C00K H00K 119.5 . . ?
C00F C00L C00Z 119.15(16) . . ?
C00F C00L C018 122.70(17) . . ?
C018 C00L C00Z 118.15(17) . . ?
C00Q C00M C00F 120.11(17) . . ?
C012 C00M C00F 121.82(17) . . ?
C012 C00M C00Q 117.91(17) . . ?
C00F C00N C00J 119.11(16) . . ?
C00F C00N C00X 122.51(16) . . ?
C00X C00N C00J 118.34(16) . . ?
C00X C00O H00O 119.7 . . ?
C00X C00O C014 120.62(17) . . ?
C014 C00O H00O 119.7 . . ?
C00E C00P H00P 120.0 . . ?
C00V C00P C00E 119.91(18) . . ?
C00V C00P H00P 120.0 . . ?
C00M C00Q H00Q 120.1 . . ?
C010 C00Q C00M 119.77(18) . . ?
C010 C00Q H00Q 120.1 . . ?
C00E C00R H00R 120.1 . . ?
C00S C00R C00E 119.88(17) . . ?
C00S C00R H00R 120.1 . . ?
N00B C00S C00R 120.81(17) . . ?
N00B C00S H00S 119.6 . . ?
C00R C00S H00S 119.6 . . ?
C00G C00T H00T 120.1 . . ?
C016 C00T C00G 119.85(18) . . ?
C016 C00T H00T 120.1 . . ?
C00G C00U H00U 119.8 . . ?
C00Y C00U C00G 120.43(18) . . ?
C00Y C00U H00U 119.8 . . ?
N00B C00V C00P 120.91(17) . . ?
N00B C00V H00V 119.5 . . ?
C00P C00V H00V 119.5 . . ?
C00N C00X H00X 119.5 . . ?
C00O C00X C00N 121.10(17) . . ?
C00O C00X H00X 119.5 . . ?
C00H C00Y H00Y 119.9 . . ?
C00U C00Y C00H 120.18(18) . . ?
C00U C00Y H00Y 119.9 . . ?
C00I C00Z C00L 119.38(17) . . ?
C00I C00Z C017 121.70(17) . . ?
C017 C00Z C00L 118.91(17) . . ?
N00C C010 C00Q 120.81(18) . . ?
N00C C010 H010 119.6 . . ?
C00Q C010 H010 119.6 . . ?
N00C C011 C00H 107.10(14) . 2_656 ?
N00C C011 H01A 110.3 . . ?
N00C C011 H01B 110.3 . . ?
C00H C011 H01A 110.3 2_656 . ?
C00H C011 H01B 110.3 2_656 . ?
H01A C011 H01B 108.5 . . ?
C00M C012 H012 119.9 . . ?
C013 C012 C00M 120.16(18) . . ?
C013 C012 H012 119.9 . . ?
N00C C013 C012 120.18(18) . . ?
N00C C013 H013 119.9 . . ?
C012 C013 H013 119.9 . . ?
C00K C014 C00O 120.49(17) . . ?
C00K C014 H014 119.8 . . ?
C00O C014 H014 119.8 . . ?
N00B C015 C00G 109.72(14) . . ?
N00B C015 H01C 109.7 . . ?
N00B C015 H01D 109.7 . . ?
C00G C015 H01C 109.7 . . ?
C00G C015 H01D 109.7 . . ?
H01C C015 H01D 108.2 . . ?
C00H C016 H016 119.7 . . ?
C00T C016 C00H 120.67(17) . . ?
C00T C016 H016 119.7 . . ?
C00Z C017 H017 119.5 . . ?
C01C C017 C00Z 120.96(19) . . ?
C01C C017 H017 119.5 . . ?
C00L C018 H018 119.7 . . ?
C01B C018 C00L 120.66(19) . . ?
C01B C018 H018 119.7 . . ?
C018 C01B H01E 119.5 . . ?
C018 C01B C01C 121.05(19) . . ?
C01C C01B H01E 119.5 . . ?
C017 C01C C01B 120.21(19) . . ?
C017 C01C H01F 119.9 . . ?
C01B C01C H01F 119.9 . . ?
N01D C01E C01F 179.5(4) . . ?
C01E C01F H01G 109.5 . . ?
C01E C01F H01H 109.5 . . ?
C01E C01F H01I 109.5 . . ?
H01G C01F H01H 109.5 . . ?
H01G C01F H01I 109.5 . . ?
H01H C01F H01I 109.5 . . ?

loop_
_geom_bond_atom_site_label_1
_geom_bond_atom_site_label_2
_geom_bond_distance
_geom_bond_site_symmetry_2
_geom_bond_publ_flag
P001 F003 1.6082(12) . ?
P001 F00A 1.5842(14) . ?
P001 F00D 1.543(8) . ?
P001 F00W 1.488(6) . ?
P001 F019 1.594(7) . ?
P001 F01A 1.622(6) . ?
P001 F1 1.595(6) . ?
P001 F5 1.493(5) . ?
P001 F6 1.635(6) . ?
P001 F7 1.539(7) . ?
P002 F004 1.6144(13) . ?
P002 F005 1.5964(13) . ?
P002 F006 1.5971(13) . ?
P002 F007 1.5915(14) . ?
P002 F008 1.5981(14) . ?
P002 F009 1.6037(13) . ?
N00B C00S 1.350(2) . ?
N00B C00V 1.337(2) . ?
N00B C015 1.502(2) . ?
N00C C010 1.343(2) . ?
N00C C011 1.497(2) . ?
N00C C013 1.342(3) . ?
C00E C00I 1.492(2) . ?
C00E C00P 1.385(3) . ?
C00E C00R 1.393(3) . ?
C00F C00L 1.408(3) . ?
C00F C00M 1.489(2) . ?
C00F C00N 1.404(2) . ?
C00G C00T 1.393(3) . ?
C00G C00U 1.386(3) . ?
C00G C015 1.504(3) . ?
C00H C00Y 1.386(3) . ?
C00H C011 1.508(3) 2_656 ?
C00H C016 1.387(3) . ?
C00I C00J 1.399(2) . ?
C00I C00Z 1.408(3) . ?
C00J C00K 1.433(2) . ?
C00J C00N 1.440(2) . ?
C00K H00K 0.9500 . ?
C00K C014 1.361(3) . ?
C00L C00Z 1.434(3) . ?
C00L C018 1.434(3) . ?
C00M C00Q 1.391(3) . ?
C00M C012 1.390(3) . ?
C00N C00X 1.426(2) . ?
C00O H00O 0.9500 . ?
C00O C00X 1.363(3) . ?
C00O C014 1.416(3) . ?
C00P H00P 0.9500 . ?
C00P C00V 1.377(3) . ?
C00Q H00Q 0.9500 . ?
C00Q C010 1.373(3) . ?
C00R H00R 0.9500 . ?
C00R C00S 1.369(3) . ?
C00S H00S 0.9500 . ?
C00T H00T 0.9500 . ?
C00T C016 1.382(3) . ?
C00U H00U 0.9500 . ?
C00U C00Y 1.384(3) . ?
C00V H00V 0.9500 . ?
C00X H00X 0.9500 . ?
C00Y H00Y 0.9500 . ?
C00Z C017 1.426(3) . ?
C010 H010 0.9500 . ?
C011 C00H 1.508(3) 2_656 ?
C011 H01A 0.9900 . ?
C011 H01B 0.9900 . ?
C012 H012 0.9500 . ?
C012 C013 1.379(3) . ?
C013 H013 0.9500 . ?
C014 H014 0.9500 . ?
C015 H01C 0.9900 . ?
C015 H01D 0.9900 . ?
C016 H016 0.9500 . ?
C017 H017 0.9500 . ?
C017 C01C 1.361(3) . ?
C018 H018 0.9500 . ?
C018 C01B 1.360(3) . ?
C01B H01E 0.9500 . ?
C01B C01C 1.414(3) . ?
C01C H01F 0.9500 . ?
N01D C01E 1.139(5) . ?
C01E C01F 1.437(5) . ?
C01F H01G 0.9800 . ?
C01F H01H 0.9800 . ?
C01F H01I 0.9800 . ?
